data_4324221
loop_
_publ_author_name
'Xiao-Yan Tang'
'Ai-Xia Zheng'
'Hai Shang'
'Rong-Xin Yuan'
'Hong-Xi Li'
'Zhi-Gang Ren'
'Jian-Ping Lang'

_publ_contact_author_address
;         
School of Chemistry and Chemical Engineering, 
Suzhou University, Suzhou 215123, Jiangsu, 
P. R. China
;
_publ_contact_author_email jplang@suda.edu.cn
_publ_contact_author_fax 86-512-65880089
_publ_contact_author_name 'Jian-Ping Lang'
_publ_contact_author_phone 86-512-65882865
_publ_section_title
;
 Binding of a Coordinatively Unsaturated Mercury(II) Thiolate Compound by
 Carboxylate Anions
;
_journal_name_full 'Inorganic Chemistry'
_journal_page_first 503
_journal_page_last 516
_journal_paper_doi 10.1021/ic101587h
_journal_volume 50
_journal_year 2011
_chemical_formula_moiety '2(C21 H29 Hg N2 O4 S2), C3 H2 O4, 2(H2 O)'
_chemical_formula_sum 'C45 H64 Hg2 N4 O14 S4'
_chemical_formula_weight 1414.46
_chemical_name_systematic
; 
 ? 
;
_space_group_IT_number 2
_symmetry_cell_setting triclinic
_symmetry_space_group_name_Hall '-P 1'
_symmetry_space_group_name_H-M 'P -1'
_atom_sites_solution_hydrogens geom
_atom_sites_solution_primary direct
_atom_sites_solution_secondary difmap
_cell_angle_alpha 108.51(3)
_cell_angle_beta 98.36(3)
_cell_angle_gamma 105.00(3)
_cell_formula_units_Z 2
_cell_length_a 9.6776(19)
_cell_length_b 15.754(3)
_cell_length_c 18.912(4)
_cell_measurement_reflns_used 8521
_cell_measurement_temperature 193(2)
_cell_measurement_theta_max 25.3491
_cell_measurement_theta_min 3.0267
_cell_volume 2558.2(12)
_computing_cell_refinement 'CrystalClear, Ver. 1.30 (Rigaku/MSC, 2001)'
_computing_data_collection 'CrystalClear, Ver. 1.30 (Rigaku/MSC, 2001)'
_computing_data_reduction 'CrystalStructure, Ver. 3.60 (Rigaku/MSC, 2004)'
_computing_molecular_graphics 'SHELXL-97 (Sheldrick, 1997)'
_computing_publication_material 'SHELXL-97 (Sheldrick, 1997)'
_computing_structure_refinement 'SHELXL-97 (Sheldrick, 1997)'
_computing_structure_solution 'SHELXS-97 (Sheldrick, 1990)'
_diffrn_ambient_temperature 193(2)
_diffrn_measured_fraction_theta_full 0.993
_diffrn_measured_fraction_theta_max 0.993
_diffrn_measurement_device_type 'Rigaku Mercury'
_diffrn_measurement_method \w
_diffrn_radiation_monochromator graphite
_diffrn_radiation_source 'fine-focus sealed tube'
_diffrn_radiation_type MoK\a
_diffrn_radiation_wavelength 0.71073
_diffrn_reflns_av_R_equivalents 0.0459
_diffrn_reflns_av_sigmaI/netI 0.0602
_diffrn_reflns_limit_h_max 11
_diffrn_reflns_limit_h_min -11
_diffrn_reflns_limit_k_max 18
_diffrn_reflns_limit_k_min -18
_diffrn_reflns_limit_l_max 22
_diffrn_reflns_limit_l_min -22
_diffrn_reflns_number 25206
_diffrn_reflns_theta_full 25.35
_diffrn_reflns_theta_max 25.35
_diffrn_reflns_theta_min 3.03
_diffrn_standards_decay_% 0
_diffrn_standards_interval_count 0
_diffrn_standards_interval_time 0
_diffrn_standards_number 0
_exptl_absorpt_coefficient_mu 6.225
_exptl_absorpt_correction_T_max 0.3254
_exptl_absorpt_correction_T_min 0.2359
_exptl_absorpt_correction_type multi-scan
_exptl_absorpt_process_details 'Jacobson, R. (1998) Private communication to Rigaku Corp.'
_exptl_crystal_colour colorless
_exptl_crystal_density_diffrn 1.836
_exptl_crystal_description block
_exptl_crystal_F_000 1396
_exptl_crystal_size_max 0.50
_exptl_crystal_size_mid 0.20
_exptl_crystal_size_min 0.18
_refine_diff_density_max 1.780
_refine_diff_density_min -1.641
_refine_diff_density_rms 0.154
_refine_ls_extinction_method none
_refine_ls_goodness_of_fit_ref 1.184
_refine_ls_hydrogen_treatment mixed
_refine_ls_matrix_type full
_refine_ls_number_parameters 618
_refine_ls_number_reflns 9316
_refine_ls_number_restraints 6
_refine_ls_restrained_S_all 1.184
_refine_ls_R_factor_all 0.0599
_refine_ls_R_factor_gt 0.0467
_refine_ls_shift/su_max 0.001
_refine_ls_shift/su_mean 0.000
_refine_ls_structure_factor_coef Fsqd
_refine_ls_weighting_details 'calc w=1/[\s^2^(Fo^2^)+(0.0230P)^2^+6.5145P] where P=(Fo^2^+2Fc^2^)/3'
_refine_ls_weighting_scheme calc
_refine_ls_wR_factor_gt 0.0895
_refine_ls_wR_factor_ref 0.0947
_reflns_number_gt 7843
_reflns_number_total 9316
_reflns_threshold_expression >2sigma(I)
_cod_data_source_file ic101587h_si_002_7.cif
_cod_data_source_block 7
_cod_database_code 4324221

loop_
_symmetry_equiv_pos_as_xyz
'x, y, z'
'-x, -y, -z'

loop_
_atom_site_label
_atom_site_type_symbol
_atom_site_fract_x
_atom_site_fract_y
_atom_site_fract_z
_atom_site_U_iso_or_equiv
_atom_site_adp_type
_atom_site_occupancy
_atom_site_symmetry_multiplicity
_atom_site_calc_flag
_atom_site_refinement_flags
Hg1 Hg 0.61456(3) 0.55718(2) 0.933089(15) 0.02766(9) Uani 1 1 d .
Hg2 Hg 0.86781(3) 0.459491(19) 0.573654(15) 0.02609(9) Uani 1 1 d .
S1 S 0.4808(2) 0.58373(14) 0.83249(11) 0.0361(5) Uani 1 1 d .
S2 S 0.7254(2) 0.48629(13) 1.00765(11) 0.0338(5) Uani 1 1 d .
S3 S 0.8047(2) 0.51638(13) 0.47661(11) 0.0311(5) Uani 1 1 d .
S4 S 0.8999(2) 0.43428(13) 0.69039(10) 0.0266(4) Uani 1 1 d .
N1 N 0.3013(6) 0.2346(4) 0.5400(3) 0.0220(13) Uani 1 1 d .
N2 N 1.1584(9) 0.8217(5) 1.2769(4) 0.0552(12) Uani 1 1 d .
N3 N 0.2835(6) 0.2104(4) 0.2319(3) 0.0230(13) Uani 1 1 d .
N4 N 1.2407(7) 0.7978(4) 0.9592(3) 0.0298(14) Uani 1 1 d .
O1 O 0.8272(6) 0.7326(3) 0.9891(3) 0.0337(12) Uani 1 1 d .
O2 O 0.6219(5) 0.7114(3) 1.0288(3) 0.0297(12) Uani 1 1 d .
O3 O 0.8953(5) 0.9483(4) 1.0137(3) 0.0306(12) Uani 1 1 d .
H46 H 0.968(6) 0.985(7) 1.009(4) 0.046 Uiso 1 1 d R
O4 O 1.0592(6) 0.9501(4) 1.1102(3) 0.0348(13) Uani 1 1 d .
O5 O 0.9006(5) 0.3014(3) 0.4919(3) 0.0272(11) Uani 1 1 d .
O6 O 0.6928(5) 0.2720(3) 0.5300(3) 0.0303(12) Uani 1 1 d .
O7 O 0.6118(5) 0.0513(3) 0.4924(3) 0.0301(12) Uani 1 1 d .
H7 H 0.5312 0.0153 0.4928 0.045 Uiso 1 1 calc R
O8 O 0.4704(5) 0.0603(4) 0.3936(3) 0.0340(13) Uani 1 1 d .
O9 O 0.7431(12) 0.8784(6) 0.3010(5) 0.113(4) Uani 1 1 d .
O10 O 0.9007(9) 1.0104(6) 0.3021(4) 0.071(2) Uani 1 1 d .
O11 O 0.8214(7) 1.1028(4) 0.2379(3) 0.0534(17) Uani 1 1 d .
O12 O 0.5904(8) 1.0631(5) 0.1732(5) 0.077(2) Uani 1 1 d .
O13 O 0.0178(6) 0.2756(4) 0.3627(3) 0.0458(15) Uani 1 1 d .
H47 H -0.0175 0.2836 0.4020 0.069 Uiso 1 1 d R
H48 H -0.0368 0.2299 0.3250 0.069 Uiso 1 1 d R
O14 O 0.4740(6) 0.7326(5) 0.1477(4) 0.082(3) Uani 1 1 d .
H49 H 0.5087 0.7263 0.1100 0.123 Uiso 1 1 d R
H50 H 0.5433 0.7695 0.1871 0.123 Uiso 1 1 d R
C1 C 0.4330(8) 0.4789(5) 0.7502(4) 0.0265(17) Uani 1 1 d .
C2 C 0.5341(8) 0.4383(6) 0.7213(4) 0.0348(19) Uani 1 1 d .
H2 H 0.6352 0.4648 0.7486 0.042 Uiso 1 1 calc R
C3 C 0.4915(8) 0.3608(5) 0.6540(4) 0.0289(17) Uani 1 1 d .
H3 H 0.5633 0.3357 0.6343 0.035 Uiso 1 1 calc R
C4 C 0.3439(7) 0.3190(5) 0.6148(4) 0.0202(15) Uani 1 1 d .
C5 C 0.2412(8) 0.3587(5) 0.6417(4) 0.0260(17) Uani 1 1 d .
H5 H 0.1405 0.3325 0.6138 0.031 Uiso 1 1 calc R
C6 C 0.2858(8) 0.4363(5) 0.7088(4) 0.0265(17) Uani 1 1 d .
H6 H 0.2139 0.4620 0.7279 0.032 Uiso 1 1 calc R
C7 C 0.1374(8) 0.1871(6) 0.5124(5) 0.043(2) Uani 1 1 d .
H7A H 0.0899 0.2326 0.5049 0.064 Uiso 1 1 calc R
H7B H 0.1009 0.1639 0.5507 0.064 Uiso 1 1 calc R
H7C H 0.1143 0.1338 0.4635 0.064 Uiso 1 1 calc R
C8 C 0.3554(9) 0.2671(5) 0.4798(4) 0.0320(18) Uani 1 1 d .
H8A H 0.3015 0.3077 0.4679 0.048 Uiso 1 1 calc R
H8B H 0.3390 0.2120 0.4330 0.048 Uiso 1 1 calc R
H8C H 0.4612 0.3029 0.4988 0.048 Uiso 1 1 calc R
C9 C 0.3702(8) 0.1625(5) 0.5512(4) 0.0286(17) Uani 1 1 d .
H9A H 0.3325 0.1048 0.5047 0.043 Uiso 1 1 calc R
H9B H 0.3449 0.1475 0.5952 0.043 Uiso 1 1 calc R
H9C H 0.4778 0.1884 0.5611 0.043 Uiso 1 1 calc R
C10 C 0.8524(8) 0.5871(5) 1.0868(4) 0.0269(17) Uani 1 1 d .
C11 C 1.0006(9) 0.6087(6) 1.0922(4) 0.0359(19) Uani 1 1 d .
H11 H 1.0355 0.5716 1.0531 0.043 Uiso 1 1 calc R
C12 C 1.1005(8) 0.6843(6) 1.1545(4) 0.0352(19) Uani 1 1 d .
H12 H 1.2034 0.6991 1.1578 0.042 Uiso 1 1 calc R
C13 C 1.0507(8) 0.7380(5) 1.2113(4) 0.0258(16) Uani 1 1 d .
C14 C 0.9035(8) 0.7170(5) 1.2057(4) 0.0323(18) Uani 1 1 d .
H14 H 0.8686 0.7542 1.2447 0.039 Uiso 1 1 calc R
C15 C 0.8053(8) 0.6426(6) 1.1444(4) 0.0350(19) Uani 1 1 d .
H15 H 0.7025 0.6288 1.1413 0.042 Uiso 1 1 calc R
C16 C 1.1073(10) 0.8366(7) 1.3495(5) 0.0552(12) Uani 1 1 d .
H16A H 1.1886 0.8823 1.3933 0.083 Uiso 1 1 calc R
H16B H 1.0758 0.7763 1.3568 0.083 Uiso 1 1 calc R
H16C H 1.0242 0.8610 1.3461 0.083 Uiso 1 1 calc R
C17 C 1.1817(11) 0.9055(6) 1.2581(5) 0.0552(12) Uani 1 1 d .
H17A H 1.0862 0.9133 1.2421 0.083 Uiso 1 1 calc R
H17B H 1.2313 0.8991 1.2160 0.083 Uiso 1 1 calc R
H17C H 1.2433 0.9610 1.3034 0.083 Uiso 1 1 calc R
C18 C 1.3029(10) 0.8078(7) 1.2998(5) 0.0552(12) Uani 1 1 d .
H18A H 1.3537 0.8043 1.2583 0.083 Uiso 1 1 calc R
H18B H 1.2856 0.7489 1.3095 0.083 Uiso 1 1 calc R
H18C H 1.3642 0.8612 1.3467 0.083 Uiso 1 1 calc R
C19 C 0.6492(7) 0.4221(5) 0.4094(4) 0.0235(16) Uani 1 1 d .
C20 C 0.6602(7) 0.3377(5) 0.3651(4) 0.0237(16) Uani 1 1 d .
H20 H 0.7517 0.3262 0.3739 0.028 Uiso 1 1 calc R
C21 C 0.5431(8) 0.2693(5) 0.3085(4) 0.0279(17) Uani 1 1 d .
H21 H 0.5531 0.2108 0.2794 0.033 Uiso 1 1 calc R
C22 C 0.4092(7) 0.2860(5) 0.2939(4) 0.0197(15) Uani 1 1 d .
C23 C 0.3939(8) 0.3692(5) 0.3396(4) 0.0261(16) Uani 1 1 d .
H23 H 0.3020 0.3803 0.3313 0.031 Uiso 1 1 calc R
C24 C 0.5130(8) 0.4364(5) 0.3975(4) 0.0255(16) Uani 1 1 d .
H24 H 0.5018 0.4931 0.4295 0.031 Uiso 1 1 calc R
C25 C 0.1665(8) 0.2486(6) 0.2064(5) 0.039(2) Uani 1 1 d U
H25A H 0.0872 0.1975 0.1647 0.059 Uiso 1 1 calc R
H25B H 0.2097 0.2985 0.1880 0.059 Uiso 1 1 calc R
H25C H 0.1261 0.2748 0.2499 0.059 Uiso 1 1 calc R
C26 C 0.3326(8) 0.1652(6) 0.1614(4) 0.037(2) Uani 1 1 d .
H26A H 0.3995 0.1319 0.1738 0.055 Uiso 1 1 calc R
H26B H 0.3841 0.2142 0.1441 0.055 Uiso 1 1 calc R
H26C H 0.2462 0.1201 0.1203 0.055 Uiso 1 1 calc R
C27 C 0.2154(8) 0.1374(5) 0.2622(4) 0.037(2) Uani 1 1 d .
H27A H 0.2913 0.1141 0.2821 0.055 Uiso 1 1 calc R
H27B H 0.1380 0.0846 0.2207 0.055 Uiso 1 1 calc R
H27C H 0.1722 0.1654 0.3038 0.055 Uiso 1 1 calc R
C28 C 0.9931(7) 0.5453(5) 0.7652(4) 0.0233(16) Uani 1 1 d .
C29 C 1.0984(8) 0.6172(5) 0.7569(4) 0.0282(17) Uani 1 1 d .
H29 H 1.1174 0.6103 0.7078 0.034 Uiso 1 1 calc R
C30 C 1.1775(8) 0.7006(5) 0.8209(4) 0.0304(18) Uani 1 1 d .
H30 H 1.2481 0.7507 0.8148 0.036 Uiso 1 1 calc R
C31 C 1.1527(8) 0.7097(5) 0.8920(4) 0.0235(16) Uani 1 1 d .
C32 C 1.0457(8) 0.6398(6) 0.9000(4) 0.0328(19) Uani 1 1 d .
H32 H 1.0261 0.6476 0.9491 0.039 Uiso 1 1 calc R
C33 C 0.9661(8) 0.5586(5) 0.8378(4) 0.0303(18) Uani 1 1 d .
H33 H 0.8918 0.5108 0.8442 0.036 Uiso 1 1 calc R
C34 C 1.2239(10) 0.7892(6) 1.0347(4) 0.047(2) Uani 1 1 d .
H34A H 1.1204 0.7779 1.0367 0.070 Uiso 1 1 calc R
H34B H 1.2860 0.8479 1.0770 0.070 Uiso 1 1 calc R
H34C H 1.2545 0.7362 1.0394 0.070 Uiso 1 1 calc R
C35 C 1.4013(8) 0.8207(7) 0.9604(5) 0.051(3) Uani 1 1 d .
H35A H 1.4313 0.7648 0.9564 0.077 Uiso 1 1 calc R
H35B H 1.4594 0.8729 1.0087 0.077 Uiso 1 1 calc R
H35C H 1.4184 0.8394 0.9168 0.077 Uiso 1 1 calc R
C36 C 1.1906(9) 0.8787(5) 0.9544(4) 0.0361(19) Uani 1 1 d .
H36A H 1.2012 0.8868 0.9060 0.054 Uiso 1 1 calc R
H36B H 1.2512 0.9368 0.9978 0.054 Uiso 1 1 calc R
H36C H 1.0868 0.8654 0.9563 0.054 Uiso 1 1 calc R
C37 C 0.7476(8) 0.7617(5) 1.0301(4) 0.0253(16) Uani 1 1 d .
C38 C 0.8043(8) 0.8643(5) 1.0877(4) 0.0246(16) Uani 1 1 d .
H38A H 0.7227 0.8913 1.0868 0.029 Uiso 1 1 calc R
H38B H 0.8350 0.8648 1.1402 0.029 Uiso 1 1 calc R
C39 C 0.9322(8) 0.9256(5) 1.0709(4) 0.0243(16) Uani 1 1 d .
C40 C 0.7770(7) 0.2471(5) 0.4897(4) 0.0186(15) Uani 1 1 d .
C41 C 0.7289(8) 0.1466(5) 0.4311(4) 0.0267(17) Uani 1 1 d .
H41A H 0.7125 0.1485 0.3788 0.032 Uiso 1 1 calc R
H41B H 0.8100 0.1200 0.4375 0.032 Uiso 1 1 calc R
C42 C 0.5908(8) 0.0816(5) 0.4373(4) 0.0247(16) Uani 1 1 d .
C43 C 0.7716(15) 0.9494(8) 0.2867(6) 0.062(3) Uani 1 1 d .
C44 C 0.6459(10) 0.9692(6) 0.2433(5) 0.044(2) Uani 1 1 d .
H44A H 0.5892 0.9109 0.1981 0.053 Uiso 1 1 calc R
H44B H 0.5788 0.9818 0.2773 0.053 Uiso 1 1 calc R
C45 C 0.6866(11) 1.0503(6) 0.2153(5) 0.043(2) Uani 1 1 d .

loop_
_atom_site_aniso_label
_atom_site_aniso_U_11
_atom_site_aniso_U_22
_atom_site_aniso_U_33
_atom_site_aniso_U_23
_atom_site_aniso_U_13
_atom_site_aniso_U_12
Hg1 0.03221(17) 0.02465(17) 0.01821(16) 0.00382(12) -0.00077(12) 0.00545(13)
Hg2 0.02905(17) 0.02129(16) 0.02127(16) 0.00503(12) -0.00324(12) 0.00622(13)
S1 0.0529(13) 0.0295(11) 0.0220(10) 0.0035(8) -0.0009(9) 0.0200(10)
S2 0.0371(11) 0.0193(10) 0.0322(11) 0.0047(8) -0.0090(9) 0.0039(9)
S3 0.0285(10) 0.0206(10) 0.0327(11) 0.0109(8) -0.0110(8) -0.0016(8)
S4 0.0251(10) 0.0260(10) 0.0257(10) 0.0093(8) 0.0019(8) 0.0063(8)
N1 0.022(3) 0.021(3) 0.022(3) 0.006(3) 0.002(3) 0.009(3)
N2 0.057(3) 0.045(3) 0.039(2) 0.005(2) -0.013(2) 0.004(2)
N3 0.021(3) 0.023(3) 0.018(3) 0.004(3) 0.003(3) 0.002(3)
N4 0.037(4) 0.027(4) 0.023(3) 0.004(3) 0.000(3) 0.017(3)
O1 0.036(3) 0.026(3) 0.034(3) 0.004(2) 0.012(3) 0.010(3)
O2 0.026(3) 0.025(3) 0.029(3) 0.006(2) 0.005(2) 0.001(2)
O3 0.026(3) 0.026(3) 0.034(3) 0.015(2) -0.001(2) 0.000(2)
O4 0.031(3) 0.036(3) 0.026(3) 0.008(2) -0.005(2) 0.005(3)
O5 0.021(3) 0.019(3) 0.035(3) 0.005(2) 0.006(2) 0.003(2)
O6 0.023(3) 0.022(3) 0.034(3) -0.001(2) 0.011(2) 0.001(2)
O7 0.026(3) 0.028(3) 0.036(3) 0.016(2) 0.005(2) 0.004(2)
O8 0.023(3) 0.040(3) 0.026(3) 0.010(2) -0.002(2) -0.004(2)
O9 0.214(11) 0.096(7) 0.137(8) 0.093(6) 0.136(8) 0.111(7)
O10 0.085(6) 0.086(6) 0.043(4) 0.016(4) 0.012(4) 0.043(5)
O11 0.063(4) 0.036(4) 0.049(4) 0.014(3) 0.012(3) 0.000(3)
O12 0.076(5) 0.082(6) 0.093(6) 0.039(5) 0.020(5) 0.051(5)
O13 0.043(3) 0.055(4) 0.033(3) 0.010(3) 0.018(3) 0.008(3)
O14 0.031(3) 0.078(5) 0.073(5) -0.039(4) 0.021(3) -0.007(3)
C1 0.035(4) 0.026(4) 0.020(4) 0.008(3) 0.002(3) 0.014(4)
C2 0.022(4) 0.050(5) 0.028(4) 0.012(4) -0.004(3) 0.014(4)
C3 0.025(4) 0.035(5) 0.021(4) 0.002(3) 0.000(3) 0.015(4)
C4 0.025(4) 0.018(4) 0.018(4) 0.009(3) 0.003(3) 0.007(3)
C5 0.020(4) 0.033(4) 0.034(4) 0.018(4) 0.010(3) 0.015(3)
C6 0.027(4) 0.027(4) 0.032(4) 0.011(3) 0.014(3) 0.015(3)
C7 0.026(4) 0.040(5) 0.042(5) -0.004(4) -0.001(4) 0.009(4)
C8 0.041(5) 0.036(5) 0.019(4) 0.012(3) 0.006(3) 0.010(4)
C9 0.042(5) 0.022(4) 0.031(4) 0.009(3) 0.013(4) 0.023(4)
C10 0.032(4) 0.024(4) 0.020(4) 0.011(3) -0.006(3) 0.004(3)
C11 0.038(5) 0.032(5) 0.027(4) 0.002(4) 0.003(4) 0.010(4)
C12 0.024(4) 0.037(5) 0.033(5) 0.005(4) 0.001(4) 0.005(4)
C13 0.027(4) 0.014(4) 0.025(4) 0.004(3) -0.002(3) -0.001(3)
C14 0.038(5) 0.028(4) 0.019(4) 0.000(3) -0.001(3) 0.007(4)
C15 0.024(4) 0.037(5) 0.032(5) 0.009(4) -0.001(3) 0.001(4)
C16 0.057(3) 0.045(3) 0.039(2) 0.005(2) -0.013(2) 0.004(2)
C17 0.057(3) 0.045(3) 0.039(2) 0.005(2) -0.013(2) 0.004(2)
C18 0.057(3) 0.045(3) 0.039(2) 0.005(2) -0.013(2) 0.004(2)
C19 0.020(4) 0.024(4) 0.017(4) 0.007(3) -0.003(3) -0.003(3)
C20 0.016(4) 0.028(4) 0.023(4) 0.005(3) -0.001(3) 0.009(3)
C21 0.033(4) 0.018(4) 0.032(4) 0.007(3) 0.006(4) 0.013(3)
C22 0.011(3) 0.023(4) 0.017(4) 0.006(3) -0.001(3) -0.002(3)
C23 0.025(4) 0.030(4) 0.026(4) 0.008(3) 0.006(3) 0.017(3)
C24 0.031(4) 0.022(4) 0.022(4) 0.003(3) 0.001(3) 0.013(3)
C25 0.022(4) 0.046(5) 0.034(5) 0.002(4) -0.017(3) 0.014(4)
C26 0.029(4) 0.045(5) 0.021(4) -0.003(4) 0.001(3) 0.011(4)
C27 0.028(4) 0.034(5) 0.025(4) 0.000(4) -0.004(3) -0.009(4)
C28 0.024(4) 0.025(4) 0.026(4) 0.009(3) 0.003(3) 0.019(3)
C29 0.038(4) 0.030(4) 0.017(4) 0.007(3) 0.007(3) 0.011(4)
C30 0.037(4) 0.026(4) 0.026(4) 0.010(3) 0.004(4) 0.009(4)
C31 0.025(4) 0.024(4) 0.026(4) 0.007(3) 0.007(3) 0.016(3)
C32 0.032(4) 0.046(5) 0.023(4) 0.011(4) 0.009(3) 0.019(4)
C33 0.031(4) 0.036(5) 0.025(4) 0.016(4) 0.004(3) 0.009(4)
C34 0.066(6) 0.043(5) 0.022(4) 0.007(4) -0.007(4) 0.020(5)
C35 0.026(4) 0.059(6) 0.041(5) -0.011(4) -0.013(4) 0.016(4)
C36 0.049(5) 0.027(4) 0.029(4) 0.003(3) 0.003(4) 0.020(4)
C37 0.029(4) 0.019(4) 0.025(4) 0.005(3) 0.006(3) 0.008(3)
C38 0.027(4) 0.020(4) 0.023(4) 0.004(3) 0.008(3) 0.007(3)
C39 0.033(4) 0.015(4) 0.018(4) 0.000(3) 0.001(3) 0.007(3)
C40 0.018(4) 0.019(4) 0.019(4) 0.006(3) 0.004(3) 0.007(3)
C41 0.028(4) 0.022(4) 0.027(4) 0.007(3) 0.008(3) 0.006(3)
C42 0.026(4) 0.012(3) 0.025(4) -0.002(3) 0.005(3) 0.000(3)
C43 0.118(10) 0.064(7) 0.045(6) 0.031(6) 0.059(7) 0.062(8)
C44 0.062(6) 0.024(4) 0.043(5) 0.005(4) 0.034(5) 0.008(4)
C45 0.063(6) 0.036(5) 0.034(5) 0.007(4) 0.024(5) 0.025(5)

loop_
_atom_type_symbol
_atom_type_description
_atom_type_scat_dispersion_real
_atom_type_scat_dispersion_imag
_atom_type_scat_source
C C 0.0033 0.0016 'International Tables Vol C Tables 4.2.6.8 and 6.1.1.4'
H H 0.0000 0.0000 'International Tables Vol C Tables 4.2.6.8 and 6.1.1.4'
N N 0.0061 0.0033 'International Tables Vol C Tables 4.2.6.8 and 6.1.1.4'
O O 0.0106 0.0060 'International Tables Vol C Tables 4.2.6.8 and 6.1.1.4'
S S 0.1246 0.1234 'International Tables Vol C Tables 4.2.6.8 and 6.1.1.4'
Hg Hg -2.3894 9.2266 'International Tables Vol C Tables 4.2.6.8 and 6.1.1.4'

loop_
_geom_angle_atom_site_label_1
_geom_angle_atom_site_label_2
_geom_angle_atom_site_label_3
_geom_angle
S1 Hg1 S2 163.65(7)
S1 Hg1 O2 91.23(13)
S2 Hg1 O2 104.52(13)
S3 Hg2 S4 163.26(7)
S3 Hg2 O5 100.51(12)
S4 Hg2 O5 95.36(12)
C1 S1 Hg1 106.1(2)
C10 S2 Hg1 102.3(2)
C19 S3 Hg2 104.0(2)
C28 S4 Hg2 107.7(2)
C8 N1 C7 108.6(6)
C8 N1 C9 109.6(5)
C7 N1 C9 107.8(6)
C8 N1 C4 109.0(5)
C7 N1 C4 112.0(5)
C9 N1 C4 109.8(5)
C17 N2 C18 110.1(7)
C17 N2 C13 110.1(7)
C18 N2 C13 113.1(7)
C17 N2 C16 110.4(7)
C18 N2 C16 101.5(7)
C13 N2 C16 111.5(7)
C22 N3 C27 108.6(5)
C22 N3 C25 111.8(5)
C27 N3 C25 108.0(6)
C22 N3 C26 111.8(5)
C27 N3 C26 109.9(6)
C25 N3 C26 106.7(6)
C31 N4 C35 110.2(6)
C31 N4 C36 109.9(5)
C35 N4 C36 109.2(7)
C31 N4 C34 112.5(6)
C35 N4 C34 107.7(6)
C36 N4 C34 107.3(6)
C37 O2 Hg1 98.8(4)
C39 O3 H46 109.5
C40 O5 Hg2 96.9(4)
C42 O7 H7 109.5
H47 O13 H48 112.4
H49 O14 H50 107.5
C2 C1 C6 117.2(7)
C2 C1 S1 124.2(6)
C6 C1 S1 118.5(5)
C3 C2 C1 121.4(7)
C3 C2 H2 119.3
C1 C2 H2 119.3
C2 C3 C4 120.1(7)
C2 C3 H3 119.9
C4 C3 H3 119.9
C5 C4 C3 119.6(6)
C5 C4 N1 121.6(6)
C3 C4 N1 118.6(6)
C6 C5 C4 119.4(7)
C6 C5 H5 120.3
C4 C5 H5 120.3
C5 C6 C1 122.2(6)
C5 C6 H6 118.9
C1 C6 H6 118.9
N1 C7 H7A 109.5
N1 C7 H7B 109.5
H7A C7 H7B 109.5
N1 C7 H7C 109.5
H7A C7 H7C 109.5
H7B C7 H7C 109.5
N1 C8 H8A 109.5
N1 C8 H8B 109.5
H8A C8 H8B 109.5
N1 C8 H8C 109.5
H8A C8 H8C 109.5
H8B C8 H8C 109.5
N1 C9 H9A 109.5
N1 C9 H9B 109.5
H9A C9 H9B 109.5
N1 C9 H9C 109.5
H9A C9 H9C 109.5
H9B C9 H9C 109.5
C11 C10 C15 118.4(7)
C11 C10 S2 119.7(6)
C15 C10 S2 121.9(6)
C10 C11 C12 120.4(8)
C10 C11 H11 119.8
C12 C11 H11 119.8
C13 C12 C11 120.0(7)
C13 C12 H12 120.0
C11 C12 H12 120.0
C14 C13 C12 119.6(7)
C14 C13 N2 120.5(7)
C12 C13 N2 119.9(7)
C13 C14 C15 120.3(7)
C13 C14 H14 119.8
C15 C14 H14 119.8
C14 C15 C10 121.3(7)
C14 C15 H15 119.4
C10 C15 H15 119.4
N2 C16 H16A 109.5
N2 C16 H16B 109.5
H16A C16 H16B 109.5
N2 C16 H16C 109.5
H16A C16 H16C 109.5
H16B C16 H16C 109.5
N2 C17 H17A 109.5
N2 C17 H17B 109.5
H17A C17 H17B 109.5
N2 C17 H17C 109.5
H17A C17 H17C 109.5
H17B C17 H17C 109.5
N2 C18 H18A 109.5
N2 C18 H18B 109.5
H18A C18 H18B 109.5
N2 C18 H18C 109.5
H18A C18 H18C 109.5
H18B C18 H18C 109.5
C20 C19 C24 118.3(6)
C20 C19 S3 122.4(5)
C24 C19 S3 119.2(6)
C21 C20 C19 121.8(6)
C21 C20 H20 119.1
C19 C20 H20 119.1
C20 C21 C22 119.7(7)
C20 C21 H21 120.2
C22 C21 H21 120.2
C23 C22 C21 119.5(6)
C23 C22 N3 121.8(6)
C21 C22 N3 118.6(6)
C22 C23 C24 119.6(6)
C22 C23 H23 120.2
C24 C23 H23 120.2
C23 C24 C19 120.9(7)
C23 C24 H24 119.5
C19 C24 H24 119.5
N3 C25 H25A 109.5
N3 C25 H25B 109.5
H25A C25 H25B 109.5
N3 C25 H25C 109.5
H25A C25 H25C 109.5
H25B C25 H25C 109.5
N3 C26 H26A 109.5
N3 C26 H26B 109.5
H26A C26 H26B 109.5
N3 C26 H26C 109.5
H26A C26 H26C 109.5
H26B C26 H26C 109.5
N3 C27 H27A 109.5
N3 C27 H27B 109.5
H27A C27 H27B 109.5
N3 C27 H27C 109.5
H27A C27 H27C 109.5
H27B C27 H27C 109.5
C29 C28 C33 118.4(7)
C29 C28 S4 123.3(5)
C33 C28 S4 118.1(6)
C28 C29 C30 120.1(7)
C28 C29 H29 119.9
C30 C29 H29 119.9
C31 C30 C29 119.9(7)
C31 C30 H30 120.0
C29 C30 H30 120.0
C32 C31 C30 120.0(7)
C32 C31 N4 121.0(6)
C30 C31 N4 118.9(6)
C31 C32 C33 120.6(7)
C31 C32 H32 119.7
C33 C32 H32 119.7
C32 C33 C28 120.8(7)
C32 C33 H33 119.6
C28 C33 H33 119.6
N4 C34 H34A 109.5
N4 C34 H34B 109.5
H34A C34 H34B 109.5
N4 C34 H34C 109.5
H34A C34 H34C 109.5
H34B C34 H34C 109.5
N4 C35 H35A 109.5
N4 C35 H35B 109.5
H35A C35 H35B 109.5
N4 C35 H35C 109.5
H35A C35 H35C 109.5
H35B C35 H35C 109.5
N4 C36 H36A 109.5
N4 C36 H36B 109.5
H36A C36 H36B 109.5
N4 C36 H36C 109.5
H36A C36 H36C 109.5
H36B C36 H36C 109.5
O1 C37 O2 124.0(7)
O1 C37 C38 119.1(6)
O2 C37 C38 116.8(6)
C39 C38 C37 112.9(6)
C39 C38 H38A 109.0
C37 C38 H38A 109.0
C39 C38 H38B 109.0
C37 C38 H38B 109.0
H38A C38 H38B 107.8
O4 C39 O3 125.0(7)
O4 C39 C38 121.3(6)
O3 C39 C38 113.7(6)
O6 C40 O5 124.2(6)
O6 C40 C41 119.5(6)
O5 C40 C41 116.2(6)
C42 C41 C40 114.2(6)
C42 C41 H41A 108.7
C40 C41 H41A 108.7
C42 C41 H41B 108.7
C40 C41 H41B 108.7
H41A C41 H41B 107.6
O8 C42 O7 123.8(7)
O8 C42 C41 122.3(7)
O7 C42 C41 113.9(6)
O9 C43 O10 126.6(12)
O9 C43 C44 118.2(12)
O10 C43 C44 115.2(8)
C45 C44 C43 117.4(8)
C45 C44 H44A 108.0
C43 C44 H44A 108.0
C45 C44 H44B 108.0
C43 C44 H44B 108.0
H44A C44 H44B 107.2
O12 C45 O11 123.3(9)
O12 C45 C44 119.8(9)
O11 C45 C44 116.8(8)

loop_
_geom_bond_atom_site_label_1
_geom_bond_atom_site_label_2
_geom_bond_distance
Hg1 S1 2.354(2)
Hg1 S2 2.359(2)
Hg1 O2 2.503(5)
Hg2 S3 2.3550(19)
Hg2 S4 2.3557(19)
Hg2 O5 2.607(5)
S1 C1 1.769(7)
S2 C10 1.794(7)
S3 C19 1.782(7)
S4 C28 1.765(7)
N1 C8 1.497(8)
N1 C7 1.498(9)
N1 C9 1.512(8)
N1 C4 1.513(8)
N2 C17 1.446(11)
N2 C18 1.494(12)
N2 C13 1.496(10)
N2 C16 1.497(12)
N3 C22 1.491(8)
N3 C27 1.492(9)
N3 C25 1.502(9)
N3 C26 1.505(9)
N4 C31 1.491(9)
N4 C35 1.497(10)
N4 C36 1.499(9)
N4 C34 1.503(9)
O1 C37 1.239(8)
O2 C37 1.261(8)
O3 C39 1.277(8)
O3 H46 0.8211
O4 C39 1.232(8)
O5 C40 1.264(8)
O6 C40 1.247(8)
O7 C42 1.289(8)
O7 H7 0.8400
O8 C42 1.222(8)
O9 C43 1.206(11)
O10 C43 1.290(13)
O11 C45 1.274(10)
O12 C45 1.236(11)
O13 H47 0.8496
O13 H48 0.8217
O14 H49 0.8202
O14 H50 0.8502
C1 C2 1.386(10)
C1 C6 1.393(10)
C2 C3 1.371(10)
C2 H2 0.9500
C3 C4 1.385(9)
C3 H3 0.9500
C4 C5 1.380(9)
C5 C6 1.370(10)
C5 H5 0.9500
C6 H6 0.9500
C7 H7A 0.9800
C7 H7B 0.9800
C7 H7C 0.9800
C8 H8A 0.9800
C8 H8B 0.9800
C8 H8C 0.9800
C9 H9A 0.9800
C9 H9B 0.9800
C9 H9C 0.9800
C10 C11 1.366(10)
C10 C15 1.380(11)
C11 C12 1.387(10)
C11 H11 0.9500
C12 C13 1.373(10)
C12 H12 0.9500
C13 C14 1.357(10)
C14 C15 1.364(10)
C14 H14 0.9500
C15 H15 0.9500
C16 H16A 0.9800
C16 H16B 0.9800
C16 H16C 0.9800
C17 H17A 0.9800
C17 H17B 0.9800
C17 H17C 0.9800
C18 H18A 0.9800
C18 H18B 0.9800
C18 H18C 0.9800
C19 C20 1.369(10)
C19 C24 1.392(10)
C20 C21 1.368(10)
C20 H20 0.9500
C21 C22 1.394(9)
C21 H21 0.9500
C22 C23 1.381(10)
C23 C24 1.383(10)
C23 H23 0.9500
C24 H24 0.9500
C25 H25A 0.9800
C25 H25B 0.9800
C25 H25C 0.9800
C26 H26A 0.9800
C26 H26B 0.9800
C26 H26C 0.9800
C27 H27A 0.9800
C27 H27B 0.9800
C27 H27C 0.9800
C28 C29 1.382(10)
C28 C33 1.394(10)
C29 C30 1.407(10)
C29 H29 0.9500
C30 C31 1.369(10)
C30 H30 0.9500
C31 C32 1.367(10)
C32 C33 1.374(11)
C32 H32 0.9500
C33 H33 0.9500
C34 H34A 0.9800
C34 H34B 0.9800
C34 H34C 0.9800
C35 H35A 0.9800
C35 H35B 0.9800
C35 H35C 0.9800
C36 H36A 0.9800
C36 H36B 0.9800
C36 H36C 0.9800
C37 C38 1.533(9)
C38 C39 1.502(10)
C38 H38A 0.9900
C38 H38B 0.9900
C40 C41 1.518(9)
C41 C42 1.503(10)
C41 H41A 0.9900
C41 H41B 0.9900
C43 C44 1.523(14)
C44 C45 1.515(11)
C44 H44A 0.9900
C44 H44B 0.9900

loop_
_geom_hbond_atom_site_label_D
_geom_hbond_atom_site_label_H
_geom_hbond_atom_site_label_A
_geom_hbond_distance_DH
_geom_hbond_distance_HA
_geom_hbond_distance_DA
_geom_hbond_angle_DHA
_geom_hbond_site_symmetry_A
O14 H50 O9 0.85 2.46 3.309(13) 179.1 .
C3 H3 O6 0.95 2.57 3.451(9) 155.2 .
C8 H8C O6 0.98 2.44 3.239(9) 138.0 .
C9 H9C O6 0.98 2.42 3.302(9) 150.1 .
C44 H44A O14 0.99 2.53 3.402(10) 146.4 .
C25 H25C O13 0.98 2.51 3.427(10) 156.1 .
O7 H7 O7 0.84 1.63 2.459(9) 170.9 2_656
O3 H46 O3 0.82 1.67 2.480(10) 171.4 2_777
O13 H47 O5 0.85 1.95 2.799(7) 179.8 1_455
C7 H7A O5 0.98 2.38 3.312(10) 158.8 1_455
O13 H48 O11 0.82 2.11 2.922(8) 172.5 1_445
O14 H49 O2 0.82 2.00 2.813(8) 170.9 1_554
C9 H9B O9 0.98 2.36 3.331(10) 171.6 2_666
C26 H26C O3 0.98 2.44 3.331(9) 151.1 2_666
C12 H12 O14 0.95 2.58 3.526(10) 172.5 1_656
C16 H16A O7 0.98 2.41 3.353(10) 161.6 2_767
C17 H17C O8 0.98 2.37 3.278(10) 153.5 1_666
C27 H27B O4 0.98 2.31 3.209(9) 152.4 1_444
C14 H14 O9 0.95 2.59 3.475(11) 154.6 1_556
C26 H26A O12 0.98 2.37 3.318(11) 162.2 1_545
